data_7034550
loop_
_publ_author_name
'Suffren, Yan'
'O'Toole, Niall'
'Hauser, Andreas'
'Jeanneau, Erwann'
'Brioude, Arnaud'
'Desroches, C\'edric'

_publ_section_title
;
 Discrete polynuclear manganese(ii) complexes with thiacalixarene ligands:
 synthesis, structures and photophysical properties.
;
_journal_issue 17
_journal_name_full 'Dalton transactions (Cambridge, England : 2003)'
_journal_page_first 7991
_journal_page_last 8000
_journal_paper_doi 10.1039/c5dt00827a
_journal_volume 44
_journal_year 2015
_chemical_formula_moiety 'C80 H88 F Mn4 O24 S8, C14 H30 K O8, 2(C H4 O)'
_chemical_formula_sum 'C96 H126 F K Mn4 O34 S8'
_chemical_formula_weight 2358.31
_space_group_IT_number 2
_symmetry_cell_setting triclinic
_symmetry_space_group_name_Hall '-P 1'
_symmetry_space_group_name_H-M 'P -1'
_atom_sites_solution_hydrogens difmap
_atom_sites_solution_primary direct
_audit_update_record
;
2015-02-19 deposited with the CCDC.
2015-03-23 downloaded from the CCDC.
;
_cell_angle_alpha 101.431(4)
_cell_angle_beta 99.543(6)
_cell_angle_gamma 90.807(5)
_cell_formula_units_Z 1
_cell_length_a 12.0143(9)
_cell_length_b 12.3064(7)
_cell_length_c 18.2691(8)
_cell_measurement_reflns_used 19966
_cell_measurement_temperature 100
_cell_measurement_theta_max 29.3650
_cell_measurement_theta_min 3.5310
_cell_volume 2607.8(3)
_computing_cell_refinement
;
CrysAlisPro, Agilent Technologies,
Version 1.171.37.33 (release 27-03-2014 CrysAlis171 .NET)
(compiled Mar 27 2014,17:12:48)
;
_computing_data_collection
;
CrysAlisPro, Agilent Technologies,
Version 1.171.37.33 (release 27-03-2014 CrysAlis171 .NET)
(compiled Mar 27 2014,17:12:48)
;
_computing_data_reduction
;
CrysAlisPro, Agilent Technologies,
Version 1.171.37.33 (release 27-03-2014 CrysAlis171 .NET)
(compiled Mar 27 2014,17:12:48)
;
_computing_molecular_graphics 'CAMERON (Watkin et al., 1996)'
_computing_publication_material 'CRYSTALS (Betteridge et al., 2003)'
_computing_structure_refinement 'CRYSTALS (Betteridge et al., 2003)'
_computing_structure_solution 'SIR97 (Altomare et al., 1999)'
_diffrn_ambient_temperature 100
_diffrn_detector 'CCD plate'
_diffrn_detector_area_resol_mean 10.4685
_diffrn_detector_type Atlas
_diffrn_measured_fraction_theta_full 0.987
_diffrn_measured_fraction_theta_max 0.918
_diffrn_measurement_device 'four-circle diffractometer'
_diffrn_measurement_device_type 'Xcalibur, Atlas, Gemini ultra'
_diffrn_measurement_method \w
_diffrn_radiation_monochromator graphite
_diffrn_radiation_probe x-ray
_diffrn_radiation_type 'Mo K\a'
_diffrn_radiation_wavelength 0.71073
_diffrn_reflns_av_R_equivalents 0.067
_diffrn_reflns_limit_h_max 16
_diffrn_reflns_limit_h_min -16
_diffrn_reflns_limit_k_max 16
_diffrn_reflns_limit_k_min -16
_diffrn_reflns_limit_l_max 23
_diffrn_reflns_limit_l_min -25
_diffrn_reflns_number 67424
_diffrn_reflns_theta_full 25.058
_diffrn_reflns_theta_max 29.480
_diffrn_reflns_theta_min 2.912
_diffrn_source 'Enhance (Mo) X-ray Source'
_diffrn_standards_number 0
_exptl_absorpt_coefficient_mu 0.756
_exptl_absorpt_correction_T_max 0.940
_exptl_absorpt_correction_T_min 0.843
_exptl_absorpt_correction_type analytical
_exptl_absorpt_process_details
;
CrysAlisPro, Agilent Technologies,
Version 1.171.37.33 (release 27-03-2014 CrysAlis171 .NET)
(compiled Mar 27 2014,17:12:48)
Analytical numeric absorption correction using a multifaceted crystal
            model based on expressions derived by R.C. Clark & J.S. Reid.
(Clark, R. C. & Reid, J. S. (1995). Acta Cryst. A51, 887-897)
Empirical absorption correction using spherical harmonics,
 implemented in SCALE3 ABSPACK scaling algorithm.
;
_exptl_crystal_colour colorless
_exptl_crystal_density_diffrn 1.502
_exptl_crystal_density_method 'not measured'
_exptl_crystal_description plate
_exptl_crystal_F_000 1230.000
_exptl_crystal_preparation Luminescent
_exptl_crystal_size_max 0.255
_exptl_crystal_size_mid 0.238
_exptl_crystal_size_min 0.088
_refine_diff_density_max 1.24
_refine_diff_density_min -0.95
_refine_ls_extinction_method None
_refine_ls_goodness_of_fit_ref 0.9814
_refine_ls_hydrogen_treatment mixed
_refine_ls_matrix_type full
_refine_ls_number_parameters 710
_refine_ls_number_reflns 13282
_refine_ls_number_restraints 2
_refine_ls_R_factor_all 0.0711
_refine_ls_R_factor_gt 0.0521
_refine_ls_shift/su_max 0.0008117
_refine_ls_shift/su_mean 0.0000284
_refine_ls_structure_factor_coef Fsqd
_refine_ls_weighting_details
;
 Method, part 1, Chebychev polynomial, (Watkin, 1994, Prince, 1982) 
 [weight] = 1.0/[A~0~*T~0~(x)+A~1~*T~1~(x) ... +A~n-1~]*T~n-1~(x)] 
 where A~i~ are the Chebychev coefficients listed below and x= Fcalc/Fmax 
 Method = Robust Weighting (Prince, 1982) 
 W = [weight] * [1-(deltaF/6*sigmaF)^2^]^2^ 
 A~i~ are: 
 463. 674. 348. 88.5 
;
_refine_ls_weighting_scheme calc
_refine_ls_wR_factor_all 0.1250
_refine_ls_wR_factor_gt 0.1015
_refine_ls_wR_factor_ref 0.1250
_reflns_limit_h_max 16
_reflns_limit_h_min -16
_reflns_limit_k_max 16
_reflns_limit_k_min -16
_reflns_limit_l_max 25
_reflns_limit_l_min 0
_reflns_number_gt 10415
_reflns_number_total 13313
_reflns_threshold_expression I>2.0\s(I)
_oxford_diffrn_Wilson_B_factor 0.00
_oxford_diffrn_Wilson_scale 0.00
_oxford_refine_ls_r_factor_ref 0.0711
_oxford_refine_ls_scale 1.906(7)
_oxford_reflns_number_all 13282
_oxford_reflns_threshold_expression_ref I>-10.0\s(I)
_cod_data_source_file c5dt00827a2.cif
_cod_data_source_block 1
_cod_depositor_comments 'Adding full bibliography for 7034550.cif.'
_cod_original_sg_symbol_H-M 'P -1 '
_cod_database_code 7034550

loop_
_symmetry_equiv_pos_as_xyz
x,y,z
-x,-y,-z

loop_
_atom_site_label
_atom_site_type_symbol
_atom_site_fract_x
_atom_site_fract_y
_atom_site_fract_z
_atom_site_U_iso_or_equiv
_atom_site_occupancy
_atom_site_adp_type
_atom_site_refinement_flags_posn
_atom_site_refinement_flags_occupancy
_atom_site_disorder_assembly
_atom_site_disorder_group
Mn1 Mn 0.45212(4) 0.32580(4) 0.49935(3) 0.0166 1.0000 Uani . . . .
F2 F 0.5000 0.5000 0.5000 0.0163 1.0000 Uani S . . .
Mn3 Mn 0.32300(4) 0.54240(4) 0.49771(3) 0.0170 1.0000 Uani . . . .
O4 O 0.61314(19) 0.36636(18) 0.58294(13) 0.0196 1.0000 Uani . . . .
C5 C 0.6556(3) 0.3406(2) 0.64741(19) 0.0183 1.0000 Uani . . . .
C6 C 0.5963(3) 0.2734(3) 0.68488(19) 0.0192 1.0000 Uani . . . .
S7 S 0.45234(7) 0.23240(6) 0.65371(5) 0.0190 1.0000 Uani . . . .
O8 O 0.42726(19) 0.20842(17) 0.57177(14) 0.0202 1.0000 Uani . . . .
O9 O 0.4267(2) 0.14429(19) 0.69048(14) 0.0232 1.0000 Uani . . . .
C10 C 0.3780(3) 0.3484(3) 0.6898(2) 0.0219 1.0000 Uani . . . .
C11 C 0.3382(3) 0.4296(2) 0.64657(19) 0.0183 1.0000 Uani . . . .
O12 O 0.35330(19) 0.42667(18) 0.57757(13) 0.0197 1.0000 Uani . . . .
C13 C 0.2772(3) 0.5128(3) 0.6875(2) 0.0211 1.0000 Uani . . . .
S14 S 0.21702(6) 0.62428(6) 0.65031(5) 0.0190 1.0000 Uani . . . .
O15 O 0.19683(19) 0.59531(19) 0.56848(14) 0.0219 1.0000 Uani . . . .
O16 O 0.1211(2) 0.65542(19) 0.68606(14) 0.0234 1.0000 Uani . . . .
C17 C 0.6804(3) 0.2651(2) 0.31850(19) 0.0192 1.0000 Uani . . . .
C18 C 0.5874(3) 0.2534(2) 0.35613(19) 0.0180 1.0000 Uani . . . .
O19 O 0.57444(19) 0.31776(18) 0.41971(14) 0.0202 1.0000 Uani . . . .
C20 C 0.5103(3) 0.1636(3) 0.3164(2) 0.0201 1.0000 Uani . . . .
S21 S 0.37967(6) 0.13984(6) 0.34455(5) 0.0184 1.0000 Uani . . . .
O22 O 0.39283(19) 0.16503(17) 0.42655(13) 0.0193 1.0000 Uani . . . .
O23 O 0.3370(2) 0.02955(18) 0.30718(14) 0.0224 1.0000 Uani . . . .
C24 C 0.2876(3) 0.2335(3) 0.30675(19) 0.0197 1.0000 Uani . . . .
C25 C 0.2375(3) 0.1939(3) 0.2316(2) 0.0221 1.0000 Uani . . . .
C26 C 0.1625(3) 0.2535(3) 0.1912(2) 0.0237 1.0000 Uani . . . .
C27 C 0.1378(3) 0.3560(3) 0.2315(2) 0.0227 1.0000 Uani . . . .
C28 C 0.1875(3) 0.3980(3) 0.30581(19) 0.0195 1.0000 Uani . . . .
C29 C 0.2683(3) 0.3400(2) 0.34869(19) 0.0180 1.0000 Uani . . . .
O30 O 0.31566(18) 0.37943(17) 0.41822(13) 0.0190 1.0000 Uani . . . .
S31 S 0.14426(6) 0.53215(6) 0.34188(5) 0.0190 1.0000 Uani . . . .
C32 C 0.7669(3) 0.3754(2) 0.68770(19) 0.0190 1.0000 Uani . . . .
C33 C 0.8116(3) 0.3454(3) 0.75512(19) 0.0210 1.0000 Uani . . . .
C34 C 0.7523(3) 0.2787(3) 0.7899(2) 0.0233 1.0000 Uani . . . .
C35 C 0.6433(3) 0.2436(3) 0.7524(2) 0.0225 1.0000 Uani . . . .
H351 H 0.5997 0.1985 0.7733 0.0271 1.0000 Uiso R . . .
C36 C 0.8059(3) 0.2485(3) 0.8646(2) 0.0331 1.0000 Uani . . . .
C37 C 0.7194(4) 0.1898(4) 0.8984(3) 0.0491 1.0000 Uani . . . .
H371 H 0.7555 0.1740 0.9462 0.0736 1.0000 Uiso R . . .
H372 H 0.6916 0.1210 0.8643 0.0736 1.0000 Uiso R . . .
H373 H 0.6558 0.2353 0.9061 0.0739 1.0000 Uiso R . . .
C38 C 0.8522(4) 0.3551(4) 0.9218(2) 0.0398 1.0000 Uani . . . .
H383 H 0.8782 0.3394 0.9707 0.0596 1.0000 Uiso R . . .
H382 H 0.7931 0.4072 0.9261 0.0601 1.0000 Uiso R . . .
H381 H 0.9141 0.3880 0.9050 0.0597 1.0000 Uiso R . . .
C39 C 0.9024(4) 0.1717(4) 0.8508(3) 0.0451 1.0000 Uani . . . .
H391 H 0.9368 0.1525 0.8980 0.0677 1.0000 Uiso R . . .
H392 H 0.8737 0.1057 0.8144 0.0676 1.0000 Uiso R . . .
H393 H 0.9592 0.2076 0.8311 0.0678 1.0000 Uiso R . . .
H331 H 0.8847 0.3719 0.7787 0.0244 1.0000 Uiso R . . .
O40 O 0.16218(19) 0.55216(19) 0.42352(14) 0.0216 1.0000 Uani . . . .
O41 O 0.0312(2) 0.5416(2) 0.30351(15) 0.0242 1.0000 Uani . . . .
H271 H 0.0851 0.3975 0.2071 0.0268 1.0000 Uiso R . . .
C42 C 0.1071(3) 0.2125(3) 0.1084(2) 0.0279 1.0000 Uani . . . .
C43 C 0.1238(4) 0.3021(3) 0.0629(2) 0.0366 1.0000 Uani . . . .
C44 C -0.0193(4) 0.1892(4) 0.1046(3) 0.0447 1.0000 Uani . . . .
H443 H -0.0560 0.1654 0.0524 0.0668 1.0000 Uiso R . . .
H441 H -0.0541 0.2540 0.1281 0.0671 1.0000 Uiso R . . .
H442 H -0.0302 0.1309 0.1308 0.0670 1.0000 Uiso R . . .
C45 C 0.1588(5) 0.1071(4) 0.0721(3) 0.0484 1.0000 Uani . . . .
H451 H 0.1215 0.0828 0.0201 0.0727 1.0000 Uiso R . . .
H452 H 0.2380 0.1208 0.0733 0.0728 1.0000 Uiso R . . .
H453 H 0.1496 0.0490 0.0998 0.0729 1.0000 Uiso R . . .
H251 H 0.2559 0.1237 0.2078 0.0272 1.0000 Uiso R . . .
C46 C 0.5266(3) 0.0934(3) 0.2500(2) 0.0240 1.0000 Uani . . . .
C47 C 0.6187(3) 0.1062(3) 0.2157(2) 0.0267 1.0000 Uani . . . .
C48 C 0.6949(3) 0.1945(3) 0.25149(19) 0.0219 1.0000 Uani . . . .
H481 H 0.7581 0.2065 0.2303 0.0259 1.0000 Uiso R . . .
C49 C 0.6435(3) 0.0276(3) 0.1441(3) 0.0451 1.0000 Uani D . . .
C50 C 0.5493(5) -0.0603(4) 0.1120(3) 0.0572 1.0000 Uani . . . .
H502 H 0.5693 -0.1078 0.0675 0.0859 1.0000 Uiso R . . .
H503 H 0.4788 -0.0238 0.0988 0.0860 1.0000 Uiso R . . .
H501 H 0.5422 -0.1034 0.1504 0.0860 1.0000 Uiso R . . .
C51 C 0.6629(6) 0.0941(5) 0.0860(3) 0.0701 1.0000 Uani . . . .
H513 H 0.6788 0.0447 0.0416 0.1057 1.0000 Uiso R . . .
H511 H 0.7264 0.1456 0.1074 0.1056 1.0000 Uiso R . . .
H512 H 0.5955 0.1334 0.0729 0.1060 1.0000 Uiso R . . .
C52 C 0.7501(4) -0.0316(4) 0.1625(4) 0.0744 1.0000 Uani D . . .
H523 H 0.7668 -0.0797 0.1169 0.1088 1.0000 Uiso R . . .
H522 H 0.8133 0.0216 0.1841 0.1088 1.0000 Uiso R . . .
H521 H 0.7365 -0.0768 0.1986 0.1091 1.0000 Uiso R . . .
H461 H 0.4721 0.0365 0.2282 0.0291 1.0000 Uiso R . . .
C53 C 0.2629(3) 0.5158(3) 0.7616(2) 0.0238 1.0000 Uani . . . .
C54 C 0.3075(3) 0.4378(3) 0.8029(2) 0.0253 1.0000 Uani . . . .
C55 C 0.3641(3) 0.3540(3) 0.7647(2) 0.0227 1.0000 Uani . . . .
H551 H 0.3940 0.2984 0.7891 0.0272 1.0000 Uiso R . . .
C56 C 0.2923(3) 0.4486(3) 0.8856(2) 0.0287 1.0000 Uani . . . .
C57 C 0.3511(4) 0.3573(4) 0.9216(2) 0.0409 1.0000 Uani . . . .
H572 H 0.3399 0.3677 0.9735 0.0607 1.0000 Uiso R . . .
H573 H 0.3190 0.2859 0.8941 0.0609 1.0000 Uiso R . . .
H571 H 0.4311 0.3612 0.9199 0.0607 1.0000 Uiso R . . .
C58 C 0.1658(4) 0.4404(4) 0.8892(2) 0.0353 1.0000 Uani . . . .
H581 H 0.1550 0.4490 0.9410 0.0526 1.0000 Uiso R . . .
H582 H 0.1332 0.3695 0.8605 0.0531 1.0000 Uiso R . . .
H583 H 0.1272 0.4973 0.8678 0.0529 1.0000 Uiso R . . .
C59 C 0.3450(4) 0.5607(3) 0.9314(2) 0.0383 1.0000 Uani . . . .
H592 H 0.3406 0.5670 0.9842 0.0568 1.0000 Uiso R . . .
H593 H 0.3060 0.6205 0.9135 0.0570 1.0000 Uiso R . . .
H591 H 0.4239 0.5668 0.9264 0.0568 1.0000 Uiso R . . .
H531 H 0.2205 0.5718 0.7845 0.0283 1.0000 Uiso R . . .
K60 K 0.0000 0.0000 0.5000 0.0298 1.0000 Uani S . . .
O61 O 0.0353(2) 0.0489(2) 0.65806(16) 0.0297 1.0000 Uani . . . .
C62 C -0.0357(5) -0.0241(5) 0.6878(4) 0.0229 0.559(8) Uani . P 1 1
C63 C 0.0532(9) -0.0366(7) 0.6937(6) 0.0390 0.441(8) Uani . P 1 2
C64 C -0.0232(4) -0.1362(3) 0.6550(3) 0.0367 1.0000 Uani . . . .
O65 O -0.0695(6) -0.1655(4) 0.5770(3) 0.0228 0.559(8) Uani . P 1 1
O66 O -0.0140(8) -0.1668(6) 0.5810(5) 0.0321 0.441(8) Uani . P 1 2
C67 C -0.0868(9) -0.2625(11) 0.5428(9) 0.0338 0.441(8) Uani . P 1 2
C68 C -0.0457(8) -0.2738(7) 0.5394(5) 0.0215 0.559(8) Uani . P 1 1
C69 C 0.1052(7) 0.2889(7) 0.5398(6) 0.0231 0.559(8) Uani . P 1 1
C70 C 0.0625(10) 0.2971(10) 0.5367(9) 0.0305 0.441(8) Uani . P 1 2
O71 O 0.1012(8) 0.2130(7) 0.5750(5) 0.0342 0.441(8) Uani . P 1 2
O72 O 0.0497(5) 0.2183(5) 0.5783(3) 0.0236 0.559(8) Uani . P 1 1
C73 C 0.0970(4) 0.2298(3) 0.6531(2) 0.0368 1.0000 Uani . . . .
C74 C 0.0339(5) 0.1586(5) 0.6917(3) 0.0226 0.559(8) Uani . P 1 1
C75 C 0.1171(8) 0.1450(7) 0.6886(6) 0.0330 0.441(8) Uani . P 1 2
O76 O 0.3831(4) 0.4796(4) 0.1470(3) 0.0676 1.0000 Uani D . . .
C77 C 0.4291(4) 0.4068(4) 0.1946(3) 0.0489 1.0000 Uani . . . .
O78 O 0.2281(3) 0.0004(3) 0.4971(3) 0.0590 1.0000 Uani . . . .
C79 C 0.3124(6) -0.0739(5) 0.4994(5) 0.0803 1.0000 Uani . . . .
H671 H -0.0719 -0.3227 0.5697 0.0401 0.441(8) Uiso R P 1 2
H672 H -0.1653 -0.2441 0.5412 0.0400 0.441(8) Uiso R P 1 2
H681 H 0.0350 -0.2800 0.5401 0.0260 0.559(8) Uiso R P 1 1
H682 H -0.0735 -0.3296 0.5636 0.0261 0.559(8) Uiso R P 1 1
H692 H 0.1018 0.3656 0.5654 0.0281 0.559(8) Uiso R P 1 1
H691 H 0.1833 0.2699 0.5404 0.0277 0.559(8) Uiso R P 1 1
H701 H -0.0181 0.3046 0.5355 0.0369 0.441(8) Uiso R P 1 2
H702 H 0.1019 0.3673 0.5618 0.0370 0.441(8) Uiso R P 1 2
H741 H -0.0439 0.1807 0.6876 0.0270 0.559(8) Uiso R P 1 1
H742 H 0.0677 0.1692 0.7450 0.0268 0.559(8) Uiso R P 1 1
H751 H 0.1147 0.1706 0.7421 0.0400 0.441(8) Uiso R P 1 2
H752 H 0.1925 0.1210 0.6825 0.0400 0.441(8) Uiso R P 1 2
H732 H 0.0193 0.2497 0.6576 0.0439 0.441(8) Uiso R P 1 2
H734 H 0.1484 0.2925 0.6794 0.0438 0.441(8) Uiso R P 1 2
H733 H 0.0998 0.3070 0.6791 0.0437 0.559(8) Uiso R P 1 1
H731 H 0.1741 0.2039 0.6554 0.0438 0.559(8) Uiso R P 1 1
H643 H -0.0076 -0.1977 0.6806 0.0440 0.441(8) Uiso R P 1 2
H644 H -0.1007 -0.1158 0.6570 0.0439 0.441(8) Uiso R P 1 2
H642 H 0.0579 -0.1492 0.6599 0.0439 0.559(8) Uiso R P 1 1
H641 H -0.0588 -0.1842 0.6819 0.0436 0.559(8) Uiso R P 1 1
H631 H 0.1314 -0.0566 0.6938 0.0460 0.441(8) Uiso R P 1 2
H632 H 0.0404 -0.0136 0.7455 0.0458 0.441(8) Uiso R P 1 2
H621 H -0.0126 -0.0133 0.7427 0.0278 0.559(8) Uiso R P 1 1
H622 H -0.1146 -0.0063 0.6759 0.0277 0.559(8) Uiso R P 1 1
H791 H 0.3512 -0.0760 0.4569 0.1213 1.0000 Uiso R . . .
H793 H 0.2779 -0.1462 0.4967 0.1210 1.0000 Uiso R . . .
H792 H 0.3645 -0.0523 0.5464 0.1213 1.0000 Uiso R . . .
H773 H 0.3809 0.3993 0.2305 0.0734 1.0000 Uiso R . . .
H771 H 0.5029 0.4351 0.2217 0.0733 1.0000 Uiso R . . .
H772 H 0.4360 0.3306 0.1609 0.0714 1.0000 Uiso R . . .
H761 H 0.356(6) 0.530(5) 0.176(4) 0.1016 1.0000 Uiso D . . .
H431 H 0.0955 0.2742 0.0092 0.0549 1.0000 Uiso R . . .
H432 H 0.0838 0.3678 0.0801 0.0550 1.0000 Uiso R . . .
H433 H 0.2032 0.3212 0.0690 0.0550 1.0000 Uiso R . . .

loop_
_atom_site_aniso_label
_atom_site_aniso_U_11
_atom_site_aniso_U_22
_atom_site_aniso_U_33
_atom_site_aniso_U_23
_atom_site_aniso_U_13
_atom_site_aniso_U_12
Mn1 0.0156(2) 0.0107(2) 0.0249(2) 0.00788(17) 0.00273(18) -0.00129(16)
F2 0.0136(11) 0.0119(11) 0.0250(13) 0.0080(10) 0.0031(10) -0.0024(9)
Mn3 0.0152(2) 0.0111(2) 0.0264(2) 0.00823(18) 0.00304(18) -0.00116(16)
O4 0.0171(10) 0.0166(10) 0.0274(12) 0.0124(9) 0.0010(9) -0.0015(8)
C5 0.0196(14) 0.0118(13) 0.0253(16) 0.0073(11) 0.0047(12) 0.0003(11)
C6 0.0184(14) 0.0142(13) 0.0258(16) 0.0076(12) 0.0025(12) -0.0015(11)
S7 0.0194(4) 0.0131(3) 0.0266(4) 0.0097(3) 0.0034(3) -0.0023(3)
O8 0.0228(11) 0.0115(10) 0.0279(12) 0.0092(9) 0.0032(9) -0.0026(8)
O9 0.0254(12) 0.0159(11) 0.0309(13) 0.0117(9) 0.0044(10) -0.0036(9)
C10 0.0236(16) 0.0159(14) 0.0273(17) 0.0087(12) 0.0030(13) -0.0029(12)
C11 0.0166(14) 0.0145(13) 0.0256(16) 0.0087(12) 0.0038(12) -0.0032(11)
O12 0.0215(11) 0.0136(10) 0.0280(12) 0.0107(9) 0.0076(9) 0.0009(8)
C13 0.0211(15) 0.0150(14) 0.0285(17) 0.0079(12) 0.0042(13) -0.0041(11)
S14 0.0168(3) 0.0131(3) 0.0281(4) 0.0058(3) 0.0046(3) -0.0026(3)
O15 0.0178(11) 0.0167(10) 0.0312(13) 0.0062(9) 0.0027(9) -0.0020(8)
O16 0.0187(11) 0.0191(11) 0.0331(13) 0.0052(10) 0.0067(10) -0.0018(9)
C17 0.0193(14) 0.0114(13) 0.0267(16) 0.0066(12) -0.0003(12) -0.0008(11)
C18 0.0189(14) 0.0118(13) 0.0251(16) 0.0093(11) 0.0024(12) 0.0004(11)
O19 0.0200(11) 0.0117(10) 0.0301(12) 0.0053(9) 0.0061(9) -0.0022(8)
C20 0.0189(14) 0.0139(13) 0.0294(17) 0.0117(12) 0.0011(12) -0.0010(11)
S21 0.0170(3) 0.0109(3) 0.0277(4) 0.0065(3) 0.0025(3) -0.0021(3)
O22 0.0195(11) 0.0113(9) 0.0291(12) 0.0102(9) 0.0026(9) -0.0018(8)
O23 0.0227(11) 0.0107(10) 0.0332(13) 0.0041(9) 0.0034(10) -0.0039(8)
C24 0.0162(14) 0.0142(13) 0.0289(17) 0.0079(12) 0.0009(12) -0.0029(11)
C25 0.0232(16) 0.0146(14) 0.0284(17) 0.0071(12) 0.0016(13) -0.0046(12)
C26 0.0253(16) 0.0167(14) 0.0290(17) 0.0077(13) 0.0007(13) -0.0050(12)
C27 0.0201(15) 0.0191(15) 0.0297(17) 0.0118(13) -0.0011(13) -0.0034(12)
C28 0.0189(14) 0.0139(13) 0.0271(16) 0.0095(12) 0.0022(12) -0.0030(11)
C29 0.0165(14) 0.0124(13) 0.0270(16) 0.0091(12) 0.0036(12) -0.0033(10)
O30 0.0167(10) 0.0126(10) 0.0258(12) 0.0043(8) -0.0018(9) -0.0015(8)
S31 0.0162(3) 0.0146(3) 0.0282(4) 0.0105(3) 0.0023(3) -0.0005(3)
C32 0.0206(15) 0.0112(13) 0.0267(16) 0.0067(11) 0.0052(12) -0.0002(11)
C33 0.0214(15) 0.0155(14) 0.0260(16) 0.0065(12) 0.0010(12) 0.0011(11)
C34 0.0233(16) 0.0203(15) 0.0275(17) 0.0102(13) 0.0013(13) -0.0031(12)
C35 0.0252(16) 0.0170(14) 0.0274(17) 0.0109(13) 0.0029(13) -0.0031(12)
C36 0.0331(19) 0.035(2) 0.033(2) 0.0187(16) -0.0029(15) -0.0102(16)
C37 0.047(3) 0.066(3) 0.037(2) 0.034(2) -0.0111(19) -0.027(2)
C38 0.042(2) 0.048(2) 0.0277(19) 0.0126(18) -0.0019(17) -0.0159(19)
C39 0.043(2) 0.037(2) 0.056(3) 0.029(2) -0.013(2) -0.0016(18)
O40 0.0168(10) 0.0193(11) 0.0320(13) 0.0115(9) 0.0064(9) 0.0012(8)
O41 0.0181(11) 0.0221(11) 0.0340(13) 0.0119(10) 0.0013(10) 0.0004(9)
C42 0.0342(19) 0.0210(16) 0.0276(18) 0.0081(14) -0.0009(14) -0.0061(14)
C43 0.047(2) 0.034(2) 0.0291(19) 0.0148(16) -0.0012(17) -0.0109(17)
C44 0.041(2) 0.055(3) 0.035(2) 0.015(2) -0.0078(18) -0.022(2)
C45 0.070(3) 0.034(2) 0.033(2) 0.0015(18) -0.007(2) 0.009(2)
C46 0.0243(16) 0.0166(14) 0.0314(18) 0.0055(13) 0.0054(13) -0.0049(12)
C47 0.0271(17) 0.0216(16) 0.0316(18) 0.0045(14) 0.0068(14) -0.0056(13)
C48 0.0229(15) 0.0185(15) 0.0250(16) 0.0062(12) 0.0048(13) -0.0047(12)
C49 0.050(3) 0.038(2) 0.043(2) -0.0127(19) 0.023(2) -0.024(2)
C50 0.066(3) 0.042(3) 0.059(3) -0.020(2) 0.035(3) -0.023(2)
C51 0.108(5) 0.053(3) 0.049(3) -0.015(2) 0.045(3) -0.039(3)
C52 0.052(3) 0.042(3) 0.122(6) -0.023(3) 0.043(4) -0.009(2)
C53 0.0243(16) 0.0161(14) 0.0323(18) 0.0057(13) 0.0074(13) -0.0024(12)
C54 0.0279(17) 0.0191(15) 0.0304(18) 0.0081(13) 0.0060(14) -0.0062(13)
C55 0.0246(16) 0.0169(14) 0.0293(17) 0.0110(13) 0.0045(13) -0.0045(12)
C56 0.036(2) 0.0231(17) 0.0283(18) 0.0069(14) 0.0080(15) -0.0049(14)
C57 0.058(3) 0.037(2) 0.030(2) 0.0127(17) 0.0091(19) 0.006(2)
C58 0.039(2) 0.039(2) 0.030(2) 0.0087(16) 0.0095(16) -0.0069(17)
C59 0.049(2) 0.032(2) 0.032(2) 0.0014(16) 0.0087(18) -0.0112(18)
K60 0.0359(6) 0.0169(5) 0.0383(6) 0.0084(4) 0.0085(5) -0.0022(4)
O61 0.0286(13) 0.0217(12) 0.0410(15) 0.0075(11) 0.0111(11) -0.0020(10)
C62 0.020(3) 0.023(3) 0.030(3) 0.011(2) 0.009(2) 0.001(2)
C63 0.052(7) 0.025(4) 0.046(6) 0.010(4) 0.023(5) -0.002(4)
C64 0.039(2) 0.0289(19) 0.046(2) 0.0142(17) 0.0123(18) -0.0085(16)
O65 0.026(3) 0.017(2) 0.026(2) 0.0064(17) 0.004(2) -0.004(2)
O66 0.031(4) 0.018(3) 0.051(4) 0.007(3) 0.018(4) -0.010(3)
C67 0.009(5) 0.017(5) 0.078(8) 0.021(5) 0.003(6) -0.001(4)
C68 0.017(4) 0.013(3) 0.036(4) 0.009(2) 0.005(4) 0.001(3)
C69 0.015(4) 0.016(3) 0.043(4) 0.008(3) 0.014(4) -0.003(3)
C70 0.013(5) 0.012(4) 0.070(7) 0.004(4) 0.019(6) 0.005(4)
O71 0.037(5) 0.019(3) 0.050(4) 0.011(3) 0.012(4) -0.001(4)
O72 0.025(3) 0.014(2) 0.032(3) 0.0096(18) 0.003(3) -0.008(2)
C73 0.038(2) 0.0285(19) 0.041(2) 0.0007(16) 0.0066(18) -0.0137(16)
C74 0.027(3) 0.016(3) 0.023(3) 0.002(2) 0.003(2) 0.004(2)
C75 0.032(5) 0.021(4) 0.047(5) 0.004(4) 0.014(4) -0.003(3)
O76 0.071(3) 0.056(2) 0.073(3) 0.010(2) 0.009(2) 0.005(2)
C77 0.035(2) 0.045(3) 0.072(3) 0.022(2) 0.011(2) -0.0073(19)
O78 0.0399(18) 0.0345(17) 0.109(3) 0.0267(19) 0.016(2) 0.0090(14)
C79 0.070(4) 0.046(3) 0.132(7) 0.030(4) 0.024(4) 0.026(3)

loop_
_atom_type_symbol
_atom_type_scat_dispersion_real
_atom_type_scat_dispersion_imag
_atom_type_scat_Cromer_Mann_a1
_atom_type_scat_Cromer_Mann_b1
_atom_type_scat_Cromer_Mann_a2
_atom_type_scat_Cromer_Mann_b2
_atom_type_scat_Cromer_Mann_a3
_atom_type_scat_Cromer_Mann_b3
_atom_type_scat_Cromer_Mann_a4
_atom_type_scat_Cromer_Mann_b4
_atom_type_scat_Cromer_Mann_c
_atom_type_scat_source
C 0.0033 0.0016 2.3100 20.8439 1.0200 10.2075 1.5886 0.5687 0.8650 51.6512 0.2156 'International Tables Vol C 4.2.6.8 and 6.1.1.4'
H 0.0000 0.0000 0.4930 10.5109 0.3229 26.1257 0.1402 3.1424 0.0408 57.7998 0.0030 'International Tables Vol C 4.2.6.8 and 6.1.1.4'
O 0.0106 0.0060 3.0485 13.2771 2.2868 5.7011 1.5463 0.3239 0.8670 32.9089 0.2508 'International Tables Vol C 4.2.6.8 and 6.1.1.4'
S 0.1246 0.1234 6.9053 1.4679 5.2034 22.2151 1.4379 0.2536 1.5863 56.1720 0.8669 'International Tables Vol C 4.2.6.8 and 6.1.1.4'
K 0.2009 0.2494 8.2186 12.7949 7.4398 0.7748 1.0519 213.1870 0.8659 41.6841 1.4228 'International Tables Vol C 4.2.6.8 and 6.1.1.4'
Mn 0.3368 0.7283 11.2819 5.3409 7.3573 0.3432 3.0193 17.8674 2.2441 83.7543 1.0896 'International Tables Vol C 4.2.6.8 and 6.1.1.4'
F 0.0171 0.0103 3.5392 10.2825 2.6412 4.2944 1.5170 0.2615 1.0243 26.1476 0.2776 'International Tables Vol C 4.2.6.8 and 6.1.1.4'

loop_
_geom_angle_atom_site_label_1
_geom_angle_site_symmetry_1
_geom_angle_atom_site_label_2
_geom_angle_atom_site_label_3
_geom_angle_site_symmetry_3
_geom_angle
_geom_angle_publ_flag
Mn3 2_666 Mn1 F2 . 44.663(12) yes
Mn3 2_666 Mn1 Mn3 . 89.565(18) yes
F2 . Mn1 Mn3 . 44.902(12) yes
Mn3 2_666 Mn1 O4 . 45.93(6) yes
F2 . Mn1 O4 . 74.29(6) yes
Mn3 . Mn1 O4 . 108.26(6) yes
Mn3 2_666 Mn1 O8 . 125.99(6) yes
F2 . Mn1 O8 . 144.00(7) yes
Mn3 . Mn1 O8 . 124.10(7) yes
O4 . Mn1 O8 . 81.56(8) yes
Mn3 2_666 Mn1 O12 . 108.94(6) yes
F2 . Mn1 O12 . 74.85(6) yes
Mn3 . Mn1 O12 . 45.75(6) yes
O4 . Mn1 O12 . 92.26(9) yes
O8 . Mn1 O12 . 79.93(8) yes
Mn3 2_666 Mn1 O19 . 46.08(6) yes
F2 . Mn1 O19 . 74.32(6) yes
Mn3 . Mn1 O19 . 108.19(6) yes
O4 . Mn1 O19 . 80.37(9) yes
O8 . Mn1 O19 . 127.66(9) yes
Mn3 2_666 Mn1 O22 . 126.51(6) yes
F2 . Mn1 O22 . 144.37(6) yes
Mn3 . Mn1 O22 . 123.98(6) yes
O4 . Mn1 O22 . 127.73(8) yes
O8 . Mn1 O22 . 71.58(8) yes
Mn3 2_666 Mn1 O30 . 109.20(6) yes
F2 . Mn1 O30 . 74.98(6) yes
Mn3 . Mn1 O30 . 45.66(6) yes
O4 . Mn1 O30 . 149.25(8) yes
O8 . Mn1 O30 . 124.64(8) yes
O12 . Mn1 O19 . 149.16(8) yes
O12 . Mn1 O22 . 124.41(9) yes
O19 . Mn1 O22 . 81.97(8) yes
O12 . Mn1 O30 . 78.71(9) yes
O19 . Mn1 O30 . 92.40(9) yes
O22 . Mn1 O30 . 79.93(8) yes
Mn3 2_666 F2 Mn1 . 90.241(18) yes
Mn3 2_666 F2 Mn1 2_666 89.759(18) yes
Mn1 . F2 Mn1 2_666 179.995 yes
Mn3 2_666 F2 Mn3 . 179.995 yes
Mn1 . F2 Mn3 . 89.759(18) yes
Mn1 2_666 F2 Mn3 . 90.241(18) yes
F2 . Mn3 O4 2_666 74.56(6) yes
F2 . Mn3 O19 2_666 74.17(6) yes
O4 2_666 Mn3 O19 2_666 79.80(8) yes
F2 . Mn3 Mn1 . 45.339(12) yes
O4 2_666 Mn3 Mn1 . 108.88(6) yes
O19 2_666 Mn3 Mn1 . 108.63(6) yes
F2 . Mn3 Mn1 2_666 45.096(12) yes
O4 2_666 Mn3 Mn1 2_666 45.86(6) yes
O19 2_666 Mn3 Mn1 2_666 45.44(6) yes
Mn1 . Mn3 Mn1 2_666 90.435(18) yes
F2 . Mn3 O12 . 74.92(6) yes
O4 2_666 Mn3 O12 . 149.47(8) yes
O19 2_666 Mn3 O12 . 92.82(9) yes
Mn1 . Mn3 O12 . 45.41(6) yes
Mn1 2_666 Mn3 O12 . 109.47(6) yes
F2 . Mn3 O15 . 143.93(7) yes
O4 2_666 Mn3 O15 . 127.23(9) yes
O19 2_666 Mn3 O15 . 81.68(9) yes
Mn1 . Mn3 O15 . 123.85(6) yes
Mn1 2_666 Mn3 O15 . 125.57(6) yes
F2 . Mn3 O30 . 75.29(6) yes
O4 2_666 Mn3 O30 . 92.95(9) yes
O19 2_666 Mn3 O30 . 149.45(8) yes
Mn1 . Mn3 O30 . 45.64(6) yes
Mn1 2_666 Mn3 O30 . 109.84(6) yes
F2 . Mn3 O40 . 144.31(7) yes
O4 2_666 Mn3 O40 . 81.61(8) yes
O19 2_666 Mn3 O40 . 127.42(9) yes
Mn1 . Mn3 O40 . 123.92(6) yes
Mn1 2_666 Mn3 O40 . 125.88(6) yes
O12 . Mn3 O15 . 80.03(9) yes
O12 . Mn3 O30 . 78.41(9) yes
O15 . Mn3 O30 . 124.46(8) yes
O12 . Mn3 O40 . 124.52(8) yes
O15 . Mn3 O40 . 71.73(9) yes
O30 . Mn3 O40 . 79.88(9) yes
Mn1 . O4 Mn3 2_666 88.21(8) yes
Mn1 . O4 C5 . 136.11(19) yes
Mn3 2_666 O4 C5 . 135.5(2) yes
O4 . C5 C6 . 123.5(3) yes
O4 . C5 C32 . 123.9(3) yes
C6 . C5 C32 . 112.7(3) yes
C5 . C6 S7 . 122.2(2) yes
C5 . C6 C35 . 123.2(3) yes
S7 . C6 C35 . 114.4(2) yes
C6 . S7 O8 . 110.02(15) yes
C6 . S7 O9 . 107.85(15) yes
O8 . S7 O9 . 116.36(14) yes
C6 . S7 C10 . 105.07(15) yes
O8 . S7 C10 . 109.71(15) yes
O9 . S7 C10 . 107.20(15) yes
Mn1 . O8 S7 . 125.28(13) yes
S7 . C10 C11 . 123.1(3) yes
S7 . C10 C55 . 113.4(2) yes
C11 . C10 C55 . 123.5(3) yes
C10 . C11 O12 . 124.0(3) yes
C10 . C11 C13 . 112.2(3) yes
O12 . C11 C13 . 123.8(3) yes
Mn1 . O12 Mn3 . 88.84(8) yes
Mn1 . O12 C11 . 135.2(2) yes
Mn3 . O12 C11 . 134.7(2) yes
C11 . C13 S14 . 123.5(3) yes
C11 . C13 C53 . 123.2(3) yes
S14 . C13 C53 . 113.2(3) yes
C17 2_666 S14 C13 . 105.20(15) yes
C17 2_666 S14 O15 . 109.58(15) yes
C13 . S14 O15 . 109.64(15) yes
C17 2_666 S14 O16 . 107.34(15) yes
C13 . S14 O16 . 107.57(15) yes
O15 . S14 O16 . 116.86(15) yes
Mn3 . O15 S14 . 125.86(14) yes
S14 2_666 C17 C18 . 122.8(2) yes
S14 2_666 C17 C48 . 113.9(2) yes
C18 . C17 C48 . 123.2(3) yes
C17 . C18 O19 . 123.7(3) yes
C17 . C18 C20 . 112.5(3) yes
O19 . C18 C20 . 123.9(3) yes
Mn1 . O19 Mn3 2_666 88.47(9) yes
Mn1 . O19 C18 . 135.98(19) yes
Mn3 2_666 O19 C18 . 135.3(2) yes
C18 . C20 S21 . 122.0(3) yes
C18 . C20 C46 . 123.5(3) yes
S21 . C20 C46 . 114.3(2) yes
C20 . S21 O22 . 109.83(15) yes
C20 . S21 O23 . 107.95(15) yes
O22 . S21 O23 . 116.47(14) yes
C20 . S21 C24 . 105.27(14) yes
O22 . S21 C24 . 109.53(15) yes
O23 . S21 C24 . 107.18(15) yes
Mn1 . O22 S21 . 125.22(12) yes
S21 . C24 C25 . 113.5(2) yes
S21 . C24 C29 . 123.2(2) yes
C25 . C24 C29 . 123.3(3) yes
C24 . C25 C26 . 123.0(3) yes
C24 . C25 H251 . 117.9 no
C26 . C25 H251 . 119.1 no
C25 . C26 C27 . 115.3(3) yes
C25 . C26 C42 . 124.1(3) yes
C27 . C26 C42 . 120.6(3) yes
C26 . C27 C28 . 122.9(3) yes
C26 . C27 H271 . 118.1 no
C28 . C27 H271 . 119.0 no
C27 . C28 C29 . 123.3(3) yes
C27 . C28 S31 . 113.3(2) yes
C29 . C28 S31 . 123.4(3) yes
C28 . C29 C24 . 112.1(3) yes
C28 . C29 O30 . 123.5(3) yes
C24 . C29 O30 . 124.3(3) yes
Mn1 . O30 Mn3 . 88.70(8) yes
Mn1 . O30 C29 . 134.8(2) yes
Mn3 . O30 C29 . 135.40(19) yes
C28 . S31 C32 2_666 105.11(15) yes
C28 . S31 O40 . 109.67(15) yes
C32 2_666 S31 O40 . 109.66(15) yes
C28 . S31 O41 . 107.56(15) yes
C32 2_666 S31 O41 . 107.07(15) yes
O40 . S31 O41 . 117.08(15) yes
C5 . C32 S31 2_666 122.5(2) yes
C5 . C32 C33 . 123.2(3) yes
S31 2_666 C32 C33 . 114.2(2) yes
C32 . C33 C34 . 122.9(3) yes
C32 . C33 H331 . 118.6 no
C34 . C33 H331 . 118.5 no
C33 . C34 C35 . 115.6(3) yes
C33 . C34 C36 . 120.6(3) yes
C35 . C34 C36 . 123.8(3) yes
C34 . C35 C6 . 122.5(3) yes
C34 . C35 H351 . 119.1 no
C6 . C35 H351 . 118.3 no
C34 . C36 C37 . 111.4(3) yes
C34 . C36 C38 . 109.2(3) yes
C37 . C36 C38 . 108.4(4) yes
C34 . C36 C39 . 109.3(3) yes
C37 . C36 C39 . 108.9(4) yes
C38 . C36 C39 . 109.6(3) yes
C36 . C37 H371 . 109.2 no
C36 . C37 H372 . 109.7 no
H371 . C37 H372 . 109.2 no
C36 . C37 H373 . 110.9 no
H371 . C37 H373 . 109.7 no
H372 . C37 H373 . 108.2 no
C36 . C38 H383 . 110.8 no
C36 . C38 H382 . 109.6 no
H383 . C38 H382 . 108.2 no
C36 . C38 H381 . 109.9 no
H383 . C38 H381 . 109.0 no
H382 . C38 H381 . 109.3 no
C36 . C39 H391 . 109.7 no
C36 . C39 H392 . 109.6 no
H391 . C39 H392 . 110.0 no
C36 . C39 H393 . 110.7 no
H391 . C39 H393 . 108.6 no
H392 . C39 H393 . 108.2 no
Mn3 . O40 S31 . 125.79(14) yes
C26 . C42 C43 . 109.5(3) yes
C26 . C42 C44 . 109.1(3) yes
C43 . C42 C44 . 109.4(3) yes
C26 . C42 C45 . 111.7(3) yes
C43 . C42 C45 . 107.9(4) yes
C44 . C42 C45 . 109.2(4) yes
C42 . C43 H431 . 110.3 no
C42 . C43 H432 . 110.6 no
H431 . C43 H432 . 108.7 no
C42 . C43 H433 . 109.2 no
H431 . C43 H433 . 108.3 no
H432 . C43 H433 . 109.7 no
C42 . C44 H443 . 110.1 no
C42 . C44 H441 . 111.1 no
H443 . C44 H441 . 109.7 no
C42 . C44 H442 . 109.7 no
H443 . C44 H442 . 108.1 no
H441 . C44 H442 . 108.0 no
C42 . C45 H451 . 109.8 no
C42 . C45 H452 . 110.2 no
H451 . C45 H452 . 109.4 no
C42 . C45 H453 . 109.8 no
H451 . C45 H453 . 109.1 no
H452 . C45 H453 . 108.6 no
C20 . C46 C47 . 122.4(3) yes
C20 . C46 H461 . 117.6 no
C47 . C46 H461 . 120.0 no
C46 . C47 C48 . 116.1(3) yes
C46 . C47 C49 . 124.4(3) yes
C48 . C47 C49 . 119.4(3) yes
C17 . C48 C47 . 122.3(3) yes
C17 . C48 H481 . 118.6 no
C47 . C48 H481 . 119.1 no
C47 . C49 C50 . 111.5(3) yes
C47 . C49 C51 . 109.5(4) yes
C50 . C49 C51 . 111.1(4) yes
C47 . C49 C52 . 110.3(4) yes
C50 . C49 C52 . 107.3(4) yes
C51 . C49 C52 . 107.0(5) yes
C49 . C50 H502 . 108.2 no
C49 . C50 H503 . 108.9 no
H502 . C50 H503 . 110.8 no
C49 . C50 H501 . 108.3 no
H502 . C50 H501 . 110.0 no
H503 . C50 H501 . 110.5 no
C49 . C51 H513 . 109.2 no
C49 . C51 H511 . 108.5 no
H513 . C51 H511 . 109.7 no
C49 . C51 H512 . 109.0 no
H513 . C51 H512 . 109.8 no
H511 . C51 H512 . 110.6 no
C49 . C52 H523 . 110.2 no
C49 . C52 H522 . 110.4 no
H523 . C52 H522 . 109.3 no
C49 . C52 H521 . 107.0 no
H523 . C52 H521 . 109.3 no
H522 . C52 H521 . 110.6 no
C13 . C53 C54 . 122.7(3) yes
C13 . C53 H531 . 118.5 no
C54 . C53 H531 . 118.8 no
C53 . C54 C55 . 115.9(3) yes
C53 . C54 C56 . 120.0(3) yes
C55 . C54 C56 . 124.1(3) yes
C10 . C55 C54 . 122.3(3) yes
C10 . C55 H551 . 118.1 no
C54 . C55 H551 . 119.6 no
C54 . C56 C57 . 111.8(3) yes
C54 . C56 C58 . 109.3(3) yes
C57 . C56 C58 . 108.7(3) yes
C54 . C56 C59 . 109.1(3) yes
C57 . C56 C59 . 107.8(3) yes
C58 . C56 C59 . 110.3(3) yes
C56 . C57 H572 . 108.9 no
C56 . C57 H573 . 109.5 no
H572 . C57 H573 . 109.5 no
C56 . C57 H571 . 109.9 no
H572 . C57 H571 . 109.6 no
H573 . C57 H571 . 109.3 no
C56 . C58 H581 . 110.1 no
C56 . C58 H582 . 109.9 no
H581 . C58 H582 . 109.7 no
C56 . C58 H583 . 110.4 no
H581 . C58 H583 . 108.5 no
H582 . C58 H583 . 108.1 no
C56 . C59 H592 . 110.2 no
C56 . C59 H593 . 110.4 no
H592 . C59 H593 . 108.7 no
C56 . C59 H591 . 109.6 no
H592 . C59 H591 . 108.7 no
H593 . C59 H591 . 109.2 no
C62 . O61 C74 . 113.3(4) yes
C63 . O61 C75 . 114.4(6) yes
O61 . C62 C64 . 110.2(4) yes
O61 . C62 H621 . 109.3 no
C64 . C62 H621 . 108.9 no
O61 . C62 H622 . 109.5 no
C64 . C62 H622 . 109.4 no
H621 . C62 H622 . 109.7 no
O61 . C63 C64 . 112.0(8) yes
O61 . C63 H631 . 108.1 no
C64 . C63 H631 . 108.8 no
O61 . C63 H632 . 109.0 no
C64 . C63 H632 . 109.2 no
H631 . C63 H632 . 109.6 no
C62 . C64 O65 . 113.8(5) yes
C62 . C64 H642 . 108.1 no
O65 . C64 H642 . 107.1 no
C62 . C64 H641 . 109.5 no
O65 . C64 H641 . 108.8 no
H642 . C64 H641 . 109.3 no
C63 . C64 O66 . 111.3(6) yes
C63 . C64 H643 . 110.8 no
O66 . C64 H643 . 110.4 no
C63 . C64 H644 . 107.9 no
O66 . C64 H644 . 107.4 no
H643 . C64 H644 . 108.8 no
C64 . O65 C68 . 115.5(6) yes
C64 . O66 C67 . 112.2(8) yes
C70 2_556 C67 O66 . 108.4(10) yes
C70 2_556 C67 H671 . 109.7 no
O66 . C67 H671 . 109.7 no
C70 2_556 C67 H672 . 109.9 no
O66 . C67 H672 . 110.0 no
H671 . C67 H672 . 109.2 no
C69 2_556 C68 O65 . 106.6(7) yes
C69 2_556 C68 H681 . 109.6 no
O65 . C68 H681 . 110.7 no
C69 2_556 C68 H682 . 110.0 no
O65 . C68 H682 . 110.2 no
H681 . C68 H682 . 109.8 no
C68 2_556 C69 O72 . 109.0(7) yes
C68 2_556 C69 H692 . 109.5 no
O72 . C69 H692 . 108.7 no
C68 2_556 C69 H691 . 109.7 no
O72 . C69 H691 . 110.1 no
H692 . C69 H691 . 109.8 no
C67 2_556 C70 O71 . 106.3(10) yes
C67 2_556 C70 H701 . 110.1 no
O71 . C70 H701 . 110.5 no
C67 2_556 C70 H702 . 110.7 no
O71 . C70 H702 . 110.2 no
H701 . C70 H702 . 109.0 no
C70 . O71 C73 . 117.6(9) yes
C69 . O72 C73 . 112.9(6) yes
O72 . C73 C74 . 111.2(4) yes
O72 . C73 H733 . 110.7 no
C74 . C73 H733 . 110.5 no
O72 . C73 H731 . 107.7 no
C74 . C73 H731 . 107.2 no
H733 . C73 H731 . 109.4 no
O71 . C73 C75 . 118.8(6) yes
O71 . C73 H732 . 105.4 no
C75 . C73 H732 . 105.9 no
O71 . C73 H734 . 108.4 no
C75 . C73 H734 . 109.0 no
H732 . C73 H734 . 109.0 no
C73 . C74 O61 . 110.8(5) yes
C73 . C74 H741 . 108.3 no
O61 . C74 H741 . 109.2 no
C73 . C74 H742 . 109.9 no
O61 . C74 H742 . 109.5 no
H741 . C74 H742 . 109.1 no
O61 . C75 C73 . 113.5(7) yes
O61 . C75 H751 . 108.8 no
C73 . C75 H751 . 108.9 no
O61 . C75 H752 . 108.5 no
C73 . C75 H752 . 107.6 no
H751 . C75 H752 . 109.5 no
C77 . O76 H761 . 104(6) no
O76 . C77 H773 . 110.7 no
O76 . C77 H771 . 110.1 no
H773 . C77 H771 . 109.1 no
O76 . C77 H772 . 108.1 no
H773 . C77 H772 . 109.5 no
H771 . C77 H772 . 109.4 no
O78 . C79 H791 . 110.2 no
O78 . C79 H793 . 107.9 no
H791 . C79 H793 . 109.6 no
O78 . C79 H792 . 109.2 no
H791 . C79 H792 . 110.5 no
H793 . C79 H792 . 109.5 no

loop_
_geom_bond_atom_site_label_1
_geom_bond_atom_site_label_2
_geom_bond_site_symmetry_2
_geom_bond_distance
_geom_bond_publ_flag
Mn1 Mn3 2_666 3.1189(7) yes
Mn1 F2 . 2.2091(4) yes
Mn1 Mn3 . 3.1057(7) yes
Mn1 O4 . 2.239(2) yes
Mn1 O8 . 2.191(2) yes
Mn1 O12 . 2.212(2) yes
Mn1 O19 . 2.223(2) yes
Mn1 O22 . 2.189(2) yes
Mn1 O30 . 2.221(2) yes
F2 Mn3 2_666 2.1924(5) yes
F2 Mn3 . 2.1924(5) yes
Mn3 O4 2_666 2.242(2) yes
Mn3 O19 2_666 2.247(2) yes
Mn3 O12 . 2.225(2) yes
Mn3 O15 . 2.177(2) yes
Mn3 O30 . 2.222(2) yes
Mn3 O40 . 2.188(2) yes
O4 C5 . 1.305(4) yes
C5 C6 . 1.425(4) yes
C5 C32 . 1.430(4) yes
C6 S7 . 1.763(3) yes
C6 C35 . 1.389(4) yes
S7 O8 . 1.446(2) yes
S7 O9 . 1.439(2) yes
S7 C10 . 1.769(3) yes
C10 C11 . 1.432(4) yes
C10 C55 . 1.394(5) yes
C11 O12 . 1.297(4) yes
C11 C13 . 1.429(5) yes
C13 S14 . 1.762(3) yes
C13 C53 . 1.386(5) yes
S14 C17 2_666 1.763(3) yes
S14 O15 . 1.445(3) yes
S14 O16 . 1.436(2) yes
C17 C18 . 1.425(4) yes
C17 C48 . 1.392(5) yes
C18 O19 . 1.303(4) yes
C18 C20 . 1.428(4) yes
C20 S21 . 1.768(3) yes
C20 C46 . 1.388(5) yes
S21 O22 . 1.449(2) yes
S21 O23 . 1.438(2) yes
S21 C24 . 1.768(3) yes
C24 C25 . 1.392(5) yes
C24 C29 . 1.424(4) yes
C25 C26 . 1.380(5) yes
C25 H251 . 0.935 no
C26 C27 . 1.391(5) yes
C26 C42 . 1.531(5) yes
C27 C28 . 1.383(5) yes
C27 H271 . 0.931 no
C28 C29 . 1.434(4) yes
C28 S31 . 1.770(3) yes
C29 O30 . 1.297(4) yes
S31 C32 2_666 1.768(3) yes
S31 O40 . 1.442(3) yes
S31 O41 . 1.439(2) yes
C32 C33 . 1.382(4) yes
C33 C34 . 1.387(4) yes
C33 H331 . 0.935 no
C34 C35 . 1.393(5) yes
C34 C36 . 1.527(5) yes
C35 H351 . 0.933 no
C36 C37 . 1.533(5) yes
C36 C38 . 1.538(6) yes
C36 C39 . 1.528(6) yes
C37 H371 . 0.964 no
C37 H372 . 0.965 no
C37 H373 . 0.967 no
C38 H383 . 0.955 no
C38 H382 . 0.966 no
C38 H381 . 0.963 no
C39 H391 . 0.966 no
C39 H392 . 0.961 no
C39 H393 . 0.963 no
C42 C43 . 1.537(5) yes
C42 C44 . 1.528(6) yes
C42 C45 . 1.525(6) yes
C43 H431 . 0.974 no
C43 H432 . 0.972 no
C43 H433 . 0.962 no
C44 H443 . 0.967 no
C44 H441 . 0.965 no
C44 H442 . 0.957 no
C45 H451 . 0.967 no
C45 H452 . 0.960 no
C45 H453 . 0.969 no
C46 C47 . 1.381(5) yes
C46 H461 . 0.932 no
C47 C48 . 1.391(4) yes
C47 C49 . 1.540(5) yes
C48 H481 . 0.931 no
C49 C50 . 1.513(6) yes
C49 C51 . 1.506(7) yes
C49 C52 . 1.5045(19) yes
C50 H502 . 0.971 no
C50 H503 . 0.982 no
C50 H501 . 0.972 no
C51 H513 . 0.961 no
C51 H511 . 0.962 no
C51 H512 . 0.969 no
C52 H523 . 0.974 no
C52 H522 . 0.973 no
C52 H521 . 0.975 no
C53 C54 . 1.394(5) yes
C53 H531 . 0.936 no
C54 C55 . 1.380(5) yes
C54 C56 . 1.532(5) yes
C55 H551 . 0.935 no
C56 C57 . 1.534(5) yes
C56 C58 . 1.535(5) yes
C56 C59 . 1.532(5) yes
C57 H572 . 0.964 no
C57 H573 . 0.962 no
C57 H571 . 0.967 no
C58 H581 . 0.962 no
C58 H582 . 0.964 no
C58 H583 . 0.957 no
C59 H592 . 0.963 no
C59 H593 . 0.960 no
C59 H591 . 0.970 no
O61 C62 . 1.468(6) yes
O61 C74 . 1.369(6) yes
O61 C63 . 1.345(10) yes
O61 C75 . 1.483(9) yes
C62 C64 . 1.411(7) yes
C62 H621 . 0.977 no
C62 H622 . 0.975 no
C63 C64 . 1.501(10) yes
C63 H631 . 0.975 no
C63 H632 . 0.971 no
C64 O65 . 1.413(7) yes
C64 H642 . 0.982 no
C64 H641 . 0.976 no
C64 O66 . 1.352(9) yes
C64 H643 . 0.970 no
C64 H644 . 0.972 no
O65 C68 . 1.429(10) yes
O66 C67 . 1.443(15) yes
C67 C70 2_556 1.51(2) yes
C67 H671 . 0.971 no
C67 H672 . 0.970 no
C68 C69 2_556 1.478(14) yes
C68 H681 . 0.972 no
C68 H682 . 0.969 no
C69 O72 . 1.441(10) yes
C69 H692 . 0.972 no
C69 H691 . 0.969 no
C70 O71 . 1.404(15) yes
C70 H701 . 0.971 no
C70 H702 . 0.970 no
O71 C73 . 1.411(10) yes
O72 C73 . 1.370(7) yes
C73 C74 . 1.497(7) yes
C73 H733 . 0.971 no
C73 H731 . 0.981 no
C73 C75 . 1.338(10) yes
C73 H732 . 0.980 no
C73 H734 . 0.974 no
C74 H741 . 0.973 no
C74 H742 . 0.974 no
C75 H751 . 0.973 no
C75 H752 . 0.973 no
O76 C77 . 1.424(6) yes
O76 H761 . 0.844(19) no
C77 H773 . 0.960 no
C77 H771 . 0.964 no
C77 H772 . 1.028 no
O78 C79 . 1.374(6) yes
C79 H791 . 0.966 no
C79 H793 . 0.966 no
C79 H792 . 0.962 no

loop_
_geom_hbond_atom_site_label_D
_geom_hbond_atom_site_label_H
_geom_hbond_atom_site_label_A
_geom_hbond_site_symmetry_A
_geom_hbond_angle_DHA
_geom_hbond_distance_DH
_geom_hbond_distance_HA
_geom_hbond_distance_DA
_geom_hbond_publ_flag
C52 H522 C63 2_656 128.6(2) 0.973 2.496 3.195(7) yes
C68 H681 O15 1_545 142.3(2) 0.972 2.543 3.365(7) yes
C70 H701 O40 2_566 141.3(3) 0.971 2.581 3.394(7) yes
C73 H733 O41 2_566 137.93(11) 0.971 2.463 3.249(7) yes
C64 H643 O16 1_545 140.02(11) 0.970 2.402 3.207(7) yes
